data_4071837
loop_
_publ_author_name
'Abernethy, Robyn J.'
'Foreman, Mark R. St.-J.'
'Hill, Anthony F.'
'Tshabang, Never'
'Willis, Anthony C.'
'Young, Rowan D.'

_publ_section_title
;
 Poly(methimazolyl)borato Nitrosyl Complexes of Molybdenum and Tungsten
;
_journal_issue 17
_journal_name_full Organometallics
_journal_page_first 4455
_journal_paper_doi 10.1021/om800416j
_journal_volume 27
_journal_year 2008
_chemical_absolute_configuration ad
_chemical_compound_source
;
?
;
_chemical_formula_moiety ' C14 H16 B N7 O3 S3 W '
_chemical_formula_sum 'C14 H16 B N7 O3 S3 W'
_chemical_formula_weight 621.19
_chemical_melting_point ?
_chemical_name_systematic
;                                                                               
?                                                                               
;
_space_group_IT_number 146
_symmetry_cell_setting trigonal
_symmetry_space_group_name_Hall 'R 3'
_symmetry_space_group_name_H-M 'R 3 :H'
_atom_sites_solution_hydrogens geom
_atom_sites_solution_primary direct
_audit_creation_date 03-16-04
_audit_creation_method CRYSTALS_ver_12-03-99
_audit_update_record
;
2003-04-17 - Report on C14 H16 B N7 O3 S3 W
             by Anthony C. Willis
             for   Anthony F. Hill and Never Tshabang

2003-04-17 - passes checkcif tests with minor warnings

;
_cell_angle_alpha 90
_cell_angle_beta 90
_cell_angle_gamma 120
_cell_formula_units_Z 6
_cell_length_a 14.2437(4)
_cell_length_b 14.2437(4)
_cell_length_c 17.8872(5)
_cell_measurement_reflns_used 21912
_cell_measurement_temperature 200
_cell_measurement_theta_max 30
_cell_measurement_theta_min 3
_cell_volume 3142.81(15)
_computing_cell_refinement
; 
 Denzo/Scalepack (Otwinowski & Minor, 1996) 
;
_computing_data_collection
; 
 COLLECT (Nonius BV, 1997) 
;
_computing_data_reduction
; 
 Denzo/Scalepack (Otwinowski & Minor, 1996) 
;
_computing_molecular_graphics
; 
ORTEP-II (Johnson 1976) in teXsan (MSC, 1992-1997)
;
_computing_publication_material
; 
 CRYSTALS (Watkin et al 2001) 
;
_computing_structure_refinement
; 
 CRYSTALS (Watkin et al 2001) 
;
_computing_structure_solution
; 
 SIR92 (Altomare et al, 1994) 
;
_diffrn_ambient_temperature 200
_diffrn_measured_fraction_theta_full 1.000
_diffrn_measured_fraction_theta_max 1.000
_diffrn_measurement_device_type
; 
Enraf Nonius Kappa CCD 
;
_diffrn_measurement_method ' \f and \w scans with CCD '
_diffrn_radiation_monochromator graphite
_diffrn_radiation_type 'Mo K\a'
_diffrn_radiation_wavelength 0.71073
_diffrn_reflns_av_R_equivalents 0.06
_diffrn_reflns_limit_h_max 19
_diffrn_reflns_limit_h_min -20
_diffrn_reflns_limit_k_max 20
_diffrn_reflns_limit_k_min -19
_diffrn_reflns_limit_l_max 22
_diffrn_reflns_limit_l_min -25
_diffrn_reflns_number 18961
_diffrn_reflns_theta_full 30.01
_diffrn_reflns_theta_max 30.01
_diffrn_reflns_theta_min 4.46
_diffrn_standards_decay_% 0.00
_diffrn_standards_interval_count 0
_diffrn_standards_interval_time 0
_diffrn_standards_number 0
_exptl_absorpt_coefficient_mu 5.843
_exptl_absorpt_correction_T_max 0.666
_exptl_absorpt_correction_T_min 0.414
_exptl_absorpt_correction_type integration
_exptl_absorpt_process_details
;
via Gaussian method (Coppens, 1970) implemented in maXus (2000)
;
_exptl_crystal_colour ' orange '
_exptl_crystal_density_diffrn 1.969
_exptl_crystal_density_meas ?
_exptl_crystal_description ' plate '
_exptl_crystal_F_000 1800
_exptl_crystal_size_max 0.26
_exptl_crystal_size_mid 0.10
_exptl_crystal_size_min 0.10
_refine_diff_density_max 1.00
_refine_diff_density_min -1.34
_refine_ls_abs_structure_details 'Flack, 1921 Friedel-pairs'
_refine_ls_abs_structure_Flack -0.015(8)
_refine_ls_extinction_coef 68.0(45)
_refine_ls_extinction_method 'Larson 1970 Crystallographic Computing eq 22'
_refine_ls_goodness_of_fit_ref 1.0622
_refine_ls_hydrogen_treatment noref
_refine_ls_matrix_type full
_refine_ls_number_parameters 177
_refine_ls_number_reflns 2763
_refine_ls_R_factor_gt 0.0224
_refine_ls_shift/su_max 0.009056
_refine_ls_structure_factor_coef F
_refine_ls_weighting_details
;
Chebychev polynomial with 5 parameters, Carruthers & Watkin , 1979, 
0.955    -.497     1.02    -.194    0.379    
;
_refine_ls_weighting_scheme calc
_refine_ls_wR_factor_ref 0.0200
_reflns_limit_h_max 10
_reflns_limit_h_min -20
_reflns_limit_k_max 20
_reflns_limit_k_min 0
_reflns_limit_l_max 22
_reflns_limit_l_min -25
_reflns_number_gt 2763
_reflns_number_total 3965
_reflns_threshold_expression >3.00\s(I)
_cod_data_source_file om800416j-file001.cif
_cod_data_source_block nvt4
_cod_depositor_comments
;
The following automatic conversions were performed:

'_chemical_melting_point' value 'not measured' was changed to '?' -
the value is undefined or not given.

'_symmetry_cell_setting' value
'Trigonal ' changed to 'trigonal' according to
/home/saulius/struct/CIF-dictionaries/cif_core.dic dictionary named
'cif_core.dic' version 2.4.1 from 2010-06-29.

Automatic conversion script
Id: cif_fix_values 1715 2011-07-08 13:25:40Z adriana 

The following automatic conversions were performed:

'_exptl_crystal_density_meas' value 'not measured' was changed to '?'
- the value is perceived as not measured.

Automatic conversion script
Id: cif_fix_values 3008 2015-01-20 13:52:24Z robertas 
;
_cod_original_sg_symbol_H-M 'R 3 '
_cod_original_formula_sum ' C14 H16 B N7 O3 S3 W '
_cod_database_code 4071837

loop_
_symmetry_equiv_pos_as_xyz
x,y,z
x+1/3,y+2/3,z+2/3
x+2/3,y+1/3,z+1/3
-y,x-y,z
-y+1/3,x-y+2/3,z+2/3
-y+2/3,x-y+1/3,z+1/3
-x+y,-x,z
-x+y+1/3,-x+2/3,z+2/3
-x+y+2/3,-x+1/3,z+1/3

loop_
_atom_site_label
_atom_site_type_symbol
_atom_site_fract_x
_atom_site_fract_y
_atom_site_fract_z
_atom_site_U_iso_or_equiv
_atom_site_occupancy
_atom_site_adp_type
W1 w 0.3333 0.6667 0.74998(3) 0.0328 1.0000 Uani
W2 w 0.3333 0.6667 0.24486(3) 0.0321 1.0000 Uani
S1 s 0.30259(11) 0.5067(1) 0.83298(7) 0.0368 1.0000 Uani
S2 s 0.4389(1) 0.6037(1) 0.32546(7) 0.0357 1.0000 Uani
O1 o 0.1371(4) 0.5202(4) 0.6508(2) 0.0667 1.0000 Uani
O2 o 0.2458(4) 0.4617(3) 0.1457(2) 0.0537 1.0000 Uani
N1 n 0.2107(4) 0.5760(4) 0.6886(2) 0.0409 0.3333 Uani
N2 n 0.2788(4) 0.5387(4) 0.1831(2) 0.0352 0.3333 Uani
N11 n 0.2324(3) 0.5610(3) 0.96264(19) 0.0308 1.0000 Uani
N12 n 0.1067(3) 0.4240(3) 0.9009(2) 0.0410 1.0000 Uani
N21 n 0.3246(3) 0.5571(3) 0.45869(18) 0.0288 1.0000 Uani
N22 n 0.3312(3) 0.4211(3) 0.4077(2) 0.0319 1.0000 Uani
C1 c 0.2107(4) 0.5760(4) 0.6886(2) 0.0409 0.6667 Uani
C2 c 0.2788(4) 0.5387(4) 0.1831(2) 0.0352 0.6667 Uani
C11 c 0.2129(3) 0.4989(3) 0.9009(2) 0.0307 1.0000 Uani
C12 c 0.1351(5) 0.5212(5) 1.0009(3) 0.0411 1.0000 Uani
C13 c 0.0589(4) 0.4380(5) 0.9631(3) 0.0510 1.0000 Uani
C14 c 0.0507(5) 0.3424(4) 0.8425(3) 0.0574 1.0000 Uani
C21 c 0.3604(3) 0.5264(3) 0.3988(2) 0.0285 1.0000 Uani
C22 c 0.2723(4) 0.4677(4) 0.5056(3) 0.0322 1.0000 Uani
C23 c 0.2768(4) 0.3852(4) 0.4747(3) 0.0348 1.0000 Uani
C24 c 0.3544(4) 0.3564(4) 0.3554(3) 0.0414 1.0000 Uani
B1 b 0.3333 0.6667 0.9868(5) 0.0239 1.0000 Uani
B2 b 0.3333 0.6667 0.4822(3) 0.0266 1.0000 Uani
H1 h 0.3333 0.6667 1.0455 0.0287 1.0000 Uiso
H2 h 0.3333 0.6667 0.5409 0.0319 1.0000 Uiso
H121 h 0.1243 0.5503 1.0490 0.0484 1.0000 Uiso
H131 h -0.0192 0.3936 0.9773 0.0575 1.0000 Uiso
H141 h -0.0277 0.2967 0.8558 0.0592 1.0000 Uiso
H142 h 0.0841 0.2953 0.8382 0.0592 1.0000 Uiso
H143 h 0.0575 0.3794 0.7936 0.0592 1.0000 Uiso
H221 h 0.2371 0.4658 0.5544 0.0385 1.0000 Uiso
H231 h 0.2463 0.3107 0.4961 0.0406 1.0000 Uiso
H241 h 0.3238 0.2811 0.3754 0.0546 1.0000 Uiso
H242 h 0.4346 0.3899 0.3493 0.0546 1.0000 Uiso
H243 h 0.3207 0.3538 0.3059 0.0546 1.0000 Uiso

loop_
_atom_site_aniso_label
_atom_site_aniso_U_11
_atom_site_aniso_U_22
_atom_site_aniso_U_33
_atom_site_aniso_U_23
_atom_site_aniso_U_13
_atom_site_aniso_U_12
W1 0.03786(14) 0.03786(14) 0.0227(2) 0.0000 0.0000 0.01893(7)
W2 0.03639(14) 0.03639(14) 0.0236(2) 0.0000 0.0000 0.01819(7)
S1 0.0471(7) 0.0315(6) 0.0342(6) -0.0026(5) 0.0051(5) 0.0215(6)
S2 0.0349(6) 0.0431(7) 0.0347(6) 0.0116(5) 0.0103(5) 0.0237(5)
O1 0.062(3) 0.076(3) 0.049(2) -0.024(2) -0.011(2) 0.024(2)
O2 0.060(3) 0.049(2) 0.056(2) -0.0165(18) -0.0059(19) 0.030(2)
N1 0.051(3) 0.043(3) 0.029(2) -0.0026(18) 0.0055(19) 0.024(2)
N2 0.034(2) 0.047(3) 0.028(2) 0.0041(18) 0.0052(16) 0.023(2)
N11 0.0293(18) 0.0306(18) 0.0320(18) 0.0022(14) 0.0048(13) 0.0147(15)
N12 0.033(2) 0.0276(19) 0.049(2) 0.0034(16) -0.0015(17) 0.0054(16)
N21 0.0286(17) 0.0284(17) 0.0289(16) 0.0037(13) 0.0017(13) 0.0139(15)
N22 0.0314(18) 0.0324(18) 0.0341(18) 0.0019(14) -0.0017(14) 0.0175(16)
C1 0.051(3) 0.043(3) 0.029(2) -0.0026(18) 0.0055(19) 0.024(2)
C2 0.034(2) 0.047(3) 0.028(2) 0.0041(18) 0.0052(16) 0.023(2)
C11 0.032(2) 0.0210(18) 0.033(2) 0.0065(15) 0.0017(16) 0.0089(16)
C12 0.033(3) 0.043(3) 0.044(3) 0.007(2) 0.011(2) 0.017(2)
C13 0.030(2) 0.054(3) 0.060(3) 0.013(3) 0.011(2) 0.014(2)
C14 0.052(3) 0.036(3) 0.060(3) -0.010(2) -0.014(3) 0.004(2)
C21 0.0275(19) 0.032(2) 0.0289(19) 0.0014(15) -0.0032(15) 0.0167(17)
C22 0.034(3) 0.033(3) 0.029(2) 0.0052(17) 0.0049(17) 0.017(2)
C23 0.035(2) 0.029(2) 0.038(2) 0.0071(17) 0.0042(17) 0.0137(19)
C24 0.056(3) 0.043(3) 0.038(2) -0.0020(19) 0.001(2) 0.034(2)
B1 0.027(3) 0.027(3) 0.018(6) 0.0000 0.0000 0.0133(13)
B2 0.035(3) 0.035(3) 0.010(5) 0.0000 0.0000 0.0174(16)

loop_
_atom_type_symbol
_atom_type_scat_dispersion_real
_atom_type_scat_dispersion_imag
_atom_type_scat_Cromer_Mann_a1
_atom_type_scat_Cromer_Mann_b1
_atom_type_scat_Cromer_Mann_a2
_atom_type_scat_Cromer_Mann_b2
_atom_type_scat_Cromer_Mann_a3
_atom_type_scat_Cromer_Mann_b3
_atom_type_scat_Cromer_Mann_a4
_atom_type_scat_Cromer_Mann_b4
_atom_type_scat_Cromer_Mann_c
_atom_type_scat_source
'C   ' 0.0033 0.0016 2.3100 20.8439 1.0200 10.2075 1.5886 0.5687 0.8650 51.6512 0.2156 International_Tables_Vol_IV_Table_2.2B
'H   ' 0.0000 0.0000 0.4930 10.5109 0.3229 26.1257 0.1402 3.1424 0.0408 57.7997 0.0030 International_Tables_Vol_IV_Table_2.2B
'B   ' 0.0000 0.0010 2.0545 23.2185 1.3326 1.0210 1.0979 60.3498 0.7068 0.1403 -0.1932 International_Tables_Vol_IV_Table_2.2B
'N   ' 0.0061 0.0033 12.2126 0.0057 3.1322 9.8933 2.0125 28.9975 1.1663 0.5826 -11.5290 International_Tables_Vol_IV_Table_2.2B
'O   ' 0.0106 0.0060 3.0485 13.2771 2.2868 5.7011 1.5463 0.3239 0.8670 32.9089 0.2508 International_Tables_Vol_IV_Table_2.2B
'S   ' 0.1246 0.1234 6.9053 1.4679 5.2034 22.2151 1.4379 0.2536 1.5863 56.1720 0.8669 International_Tables_Vol_IV_Table_2.2B
'W   ' -1.4210 6.8720 29.0818 1.7203 15.4300 9.2259 14.4327 0.3217 5.1198 57.0560 9.8875 International_Tables_Vol_IV_Table_2.2B

loop_
_exptl_crystal_face_index_h
_exptl_crystal_face_index_k
_exptl_crystal_face_index_l
_exptl_crystal_face_perp_dist
1 0 0 0.050
-1 0 0 0.050
0 1 0 0.030
0 -1 0 0.070
1 -1 0 0.070
-1 1 0 0.020
0 0 1 0.120
0 0 -1 0.130
0 2 1 0.008
-2 2 1 0.004
2 0 1 0.025

loop_
_geom_angle_atom_site_label_1
_geom_angle_site_symmetry_1
_geom_angle_atom_site_label_2
_geom_angle_atom_site_label_3
_geom_angle_site_symmetry_3
_geom_angle
_geom_angle_publ_flag
S1 . W1 S1 4_665 89.90(4) yes
S1 . W1 S1 7_565 89.90(4) yes
S1 4_665 W1 S1 7_565 89.90(4) yes
S1 . W1 C1 . 92.29(15) yes
S1 4_665 W1 C1 . 176.59(15) yes
S1 7_565 W1 C1 . 87.49(13) yes
S1 . W1 C1 4_665 87.49(13) yes
S1 4_665 W1 C1 4_665 92.29(15) yes
S1 7_565 W1 C1 4_665 176.59(15) yes
S1 . W1 C1 7_565 176.59(15) yes
S1 4_665 W1 C1 7_565 87.49(13) yes
S1 7_565 W1 C1 7_565 92.29(15) yes
C1 . W1 C1 4_665 90.42(19) yes
C1 . W1 C1 7_565 90.42(19) yes
C1 4_665 W1 C1 7_565 90.42(19) yes
S2 . W2 S2 4_665 91.13(4) yes
S2 . W2 S2 7_565 91.13(4) yes
S2 4_665 W2 S2 7_565 91.13(4) yes
S2 . W2 C2 . 91.20(14) yes
S2 4_665 W2 C2 . 177.14(14) yes
S2 7_565 W2 C2 . 87.18(13) yes
S2 . W2 C2 4_665 87.18(13) yes
S2 4_665 W2 C2 4_665 91.20(14) yes
S2 7_565 W2 C2 4_665 177.14(14) yes
S2 . W2 C2 7_565 177.14(14) yes
S2 4_665 W2 C2 7_565 87.18(13) yes
S2 7_565 W2 C2 7_565 91.20(14) yes
C2 . W2 C2 4_665 90.55(18) yes
C2 . W2 C2 7_565 90.55(18) yes
C2 4_665 W2 C2 7_565 90.55(18) yes
W1 . S1 C11 . 104.85(14) yes
W2 . S2 C21 . 110.37(14) yes
C11 . N11 C12 . 107.4(4) yes
C11 . N11 B1 . 131.0(4) yes
C12 . N11 B1 . 121.1(4) yes
C11 . N12 C13 . 109.2(4) yes
C11 . N12 C14 . 125.3(4) yes
C13 . N12 C14 . 125.5(4) yes
C21 . N21 C22 . 107.4(4) yes
C21 . N21 B2 . 133.1(3) yes
C22 . N21 B2 . 119.5(4) yes
C21 . N22 C23 . 108.6(4) yes
C21 . N22 C24 . 125.7(4) yes
C23 . N22 C24 . 125.7(4) yes
W1 . C1 O1 . 178.8(4) yes
W2 . C2 O2 . 179.7(4) yes
S1 . C11 N11 . 128.9(3) yes
S1 . C11 N12 . 123.6(3) yes
N11 . C11 N12 . 107.4(4) yes
N11 . C12 C13 . 108.5(5) yes
N11 . C12 H121 . 125.7 no
C13 . C12 H121 . 125.7 no
N12 . C13 C12 . 107.5(4) yes
N12 . C13 H131 . 126.2 no
C12 . C13 H131 . 126.2 no
N12 . C14 H141 . 109.5 no
N12 . C14 H142 . 109.5 no
H141 . C14 H142 . 109.476 no
N12 . C14 H143 . 109.5 no
H141 . C14 H143 . 109.476 no
H142 . C14 H143 . 109.476 no
S2 . C21 N21 . 128.9(3) yes
S2 . C21 N22 . 122.8(3) yes
N21 . C21 N22 . 108.0(3) yes
N21 . C22 C23 . 108.5(4) yes
N21 . C22 H221 . 125.7 no
C23 . C22 H221 . 125.7 no
N22 . C23 C22 . 107.5(4) yes
N22 . C23 H231 . 126.3 no
C22 . C23 H231 . 126.3 no
N22 . C24 H241 . 109.5 no
N22 . C24 H242 . 109.5 no
H241 . C24 H242 . 109.476 no
N22 . C24 H243 . 109.5 no
H241 . C24 H243 . 109.476 no
H242 . C24 H243 . 109.476 no
N11 . B1 N11 4_665 112.4(3) yes
N11 . B1 N11 7_565 112.4(3) yes
N11 4_665 B1 N11 7_565 112.4(3) yes
N11 . B1 H1 . 106.379 no
N11 4_665 B1 H1 . 106.379 no
N11 7_565 B1 H1 . 106.378 no
N21 . B2 N21 4_665 113.0(2) yes
N21 . B2 N21 7_565 113.0(2) yes
N21 4_665 B2 N21 7_565 113.0(2) yes
N21 . B2 H2 . 105.651 no
N21 4_665 B2 H2 . 105.651 no
N21 7_565 B2 H2 . 105.651 no

loop_
_geom_bond_atom_site_label_1
_geom_bond_atom_site_label_2
_geom_bond_site_symmetry_2
_geom_bond_distance
_geom_bond_publ_flag
W1 S1 . 2.5670(13) yes
W1 S1 4_665 2.5670(13) yes
W1 S1 7_565 2.5669(13) yes
W1 C1 . 1.915(5) yes
W1 C1 4_665 1.915(5) yes
W1 C1 7_565 1.915(5) yes
W2 S2 . 2.5482(13) yes
W2 S2 4_665 2.5482(13) yes
W2 S2 7_565 2.5482(13) yes
W2 C2 . 1.931(5) yes
W2 C2 4_665 1.931(5) yes
W2 C2 7_565 1.931(5) yes
S1 C11 . 1.726(4) yes
S2 C21 . 1.718(4) yes
O1 C1 . 1.164(6) yes
O2 C2 . 1.165(6) yes
N11 C11 . 1.354(5) yes
N11 C12 . 1.388(6) yes
N11 B1 . 1.535(4) yes
N12 C11 . 1.347(6) yes
N12 C13 . 1.369(7) yes
N12 C14 . 1.468(6) yes
N21 C21 . 1.350(5) yes
N21 C22 . 1.389(6) yes
N21 B2 . 1.560(4) yes
N22 C21 . 1.350(5) yes
N22 C23 . 1.379(6) yes
N22 C24 . 1.462(6) yes
C12 C13 . 1.324(8) yes
C12 H121 . 1.000 no
C13 H131 . 1.000 no
C14 H141 . 1.000 no
C14 H142 . 1.000 no
C14 H143 . 1.000 no
C22 C23 . 1.329(7) yes
C22 H221 . 1.000 no
C23 H231 . 1.000 no
C24 H241 . 1.000 no
C24 H242 . 1.000 no
C24 H243 . 1.000 no
B1 H1 . 1.050 no
B2 H2 . 1.050 no

loop_
_geom_contact_atom_site_label_1
_geom_contact_atom_site_label_2
_geom_contact_distance
_geom_contact_site_symmetry_2
_geom_contact_publ_flag
S2 C13 3.591(5) 3_554 no
O1 C14 3.275(7) 5_554 no
O1 N12 3.282(6) 5_554 no
O1 C13 3.401(9) 5_554 no
O1 C22 3.529(8) . no
O2 C12 3.354(8) 1_554 no
O2 C23 3.420(9) 8_554 no
C14 C22 3.538(7) 9_455 no

loop_
_geom_torsion_atom_site_label_1
_geom_torsion_atom_site_label_2
_geom_torsion_atom_site_label_3
_geom_torsion_atom_site_label_4
_geom_torsion_site_symmetry_3
_geom_torsion_site_symmetry_4
_geom_torsion
_geom_torsion_publ_flag
W1 S1 C11 N11 . . -77.9(5) no
W1 S1 C11 N12 . . 103.4(4) no
W2 S2 C21 N21 . . -68.4(4) no
W2 S2 C21 N22 . . 117.3(4) no
S1 C11 N11 C12 . . -178.3(5) no
S1 C11 N11 B1 . . 10.3(8) no
S1 C11 N12 C13 . . 178.4(4) no
S1 C11 N12 C14 . . -3.1(8) no
S2 C21 N21 C22 . . -174.8(4) no
S2 C21 N21 B2 . . 4.0(7) no
S2 C21 N22 C23 . . 174.9(3) no
S2 C21 N22 C24 . . -4.5(6) no
N11 C11 N12 C13 . . -0.5(6) no
N11 C11 N12 C14 . . 177.9(5) no
N11 C12 C13 N12 . . 0.1(8) no
N11 B1 N11 C11 7_565 7_565 -34.5(8) no
N11 B1 N11 C12 7_565 7_565 155.0(6) no
N11 B1 N11 C11 4_665 4_665 93.4(5) no
N11 B1 N11 C12 4_665 4_665 -77.0(8) no
N12 C11 N11 C12 . . 0.6(6) no
N12 C11 N11 B1 . . -170.8(5) no
N21 C21 N22 C23 . . -0.5(5) no
N21 C21 N22 C24 . . -179.9(4) no
N21 C22 C23 N22 . . -0.4(6) no
N21 B2 N21 C21 7_565 7_565 -35.1(6) no
N21 B2 N21 C22 7_565 7_565 143.6(4) no
N21 B2 N21 C21 4_665 4_665 94.9(4) no
N21 B2 N21 C22 4_665 4_665 -86.4(6) no
N22 C21 N21 C22 . . 0.2(5) no
C1 W1 S1 C11 . . -87.3(2) no
C1 W1 S1 C11 7_565 7_565 -177.6(2) no
C2 W2 S2 C21 . . -89.9(2) no
C2 W2 S2 C21 7_565 7_565 179.6(2) no
C11 N11 C12 C13 . . -0.4(8) no
C11 N12 C13 C12 . . 0.3(8) no
C12 C13 N12 C14 . . -178.2(6) no
C13 C12 N11 B1 . . 172.0(6) no
C21 N21 C22 C23 . . 0.2(6) no
C21 N22 C23 C22 . . 0.6(6) no
C22 C23 N22 C24 . . 180.0(5) no
C23 C22 N21 B2 . . -178.9(4) no
